data_8105642
loop_
_publ_author_name
'Li, Yong'
'Wang, Jingjing'

_publ_section_title
;
 The crystal structure of 4-(methoxycarbonyl)benzoic acid, C9H8O4
;
_journal_issue 2
_journal_name_full 'Zeitschrift f\"ur Kristallographie - New Crystal Structures'
_journal_page_first 349
_journal_page_last 350
_journal_paper_doi 10.1515/ncrs-2018-0408
_journal_volume 234
_journal_year 2019
_chemical_formula_moiety 'C9 H8 O4'
_chemical_formula_sum 'C9 H8 O4'
_chemical_formula_weight 180.15
_chemical_name_common 'Mono-Methyl terephthalate'
_chemical_name_systematic
; 
4-(methoxycarbonyl)benzoic acid
;
_space_group_crystal_system monoclinic
_space_group_IT_number 14
_space_group_name_Hall '-P 2ybc'
_space_group_name_H-M_alt 'P 1 21/c 1'
_atom_sites_solution_hydrogens mixed
_audit_creation_method SHELXL-2014/7
_cell_angle_alpha 90
_cell_angle_beta 91.430(5)
_cell_angle_gamma 90
_cell_formula_units_Z 4
_cell_length_a 4.8541(19)
_cell_length_b 5.880(2)
_cell_length_c 29.194(11)
_cell_measurement_reflns_used 2962
_cell_measurement_temperature 296(2)
_cell_measurement_theta_max 27.97
_cell_measurement_theta_min 2.79
_cell_volume 833.0(5)
_computing_cell_refinement 'Bruker SAINT[1]'
_computing_data_collection 'Bruker SAINT[1]'
_computing_data_reduction 'Bruker SAINT[1]'
_computing_molecular_graphics Diamond[3]
_computing_publication_material 'SHELXL-2014/7 (Sheldrick, 2014)[2]'
_computing_structure_refinement 'SHELXL-2014/7 (Sheldrick, 2014)[2]'
_computing_structure_solution SHELXS[2]
_diffrn_ambient_temperature 296(2)
_diffrn_measured_fraction_theta_full 0.997
_diffrn_measured_fraction_theta_max 0.997
_diffrn_measurement_device_type 'Bruker APEX-II CCD'
_diffrn_measurement_method '\f and \w scans'
_diffrn_radiation_type MoK\a
_diffrn_radiation_wavelength 0.71073
_diffrn_reflns_av_R_equivalents 0.0438
_diffrn_reflns_av_unetI/netI 0.0372
_diffrn_reflns_Laue_measured_fraction_full 0.997
_diffrn_reflns_Laue_measured_fraction_max 0.997
_diffrn_reflns_limit_h_max 5
_diffrn_reflns_limit_h_min -5
_diffrn_reflns_limit_k_max 6
_diffrn_reflns_limit_k_min -6
_diffrn_reflns_limit_l_max 34
_diffrn_reflns_limit_l_min -34
_diffrn_reflns_number 4168
_diffrn_reflns_point_group_measured_fraction_full 0.997
_diffrn_reflns_point_group_measured_fraction_max 0.997
_diffrn_reflns_theta_full 24.498
_diffrn_reflns_theta_max 24.498
_diffrn_reflns_theta_min 2.792
_diffrn_source 'sealed tube'
_exptl_absorpt_coefficient_mu 0.115
_exptl_absorpt_correction_type none
_exptl_crystal_colour colourless
_exptl_crystal_density_diffrn 1.437
_exptl_crystal_description plate
_exptl_crystal_F_000 376
_exptl_crystal_size_max 1
_exptl_crystal_size_mid 0.5
_exptl_crystal_size_min 0.5
_refine_diff_density_max 0.252
_refine_diff_density_min -0.141
_refine_diff_density_rms 0.055
_refine_ls_extinction_coef 0.076(8)
_refine_ls_extinction_expression Fc^*^=kFc[1+0.001xFc^2^\l^3^/sin(2\q)]^-1/4^
_refine_ls_extinction_method 'SHELXL-2014/7 (Sheldrick 2014'
_refine_ls_goodness_of_fit_ref 1.042
_refine_ls_hydrogen_treatment mixed
_refine_ls_matrix_type full
_refine_ls_number_parameters 142
_refine_ls_number_reflns 1381
_refine_ls_number_restraints 1
_refine_ls_restrained_S_all 1.043
_refine_ls_R_factor_all 0.0525
_refine_ls_R_factor_gt 0.0477
_refine_ls_shift/su_max 0.000
_refine_ls_shift/su_mean 0.000
_refine_ls_structure_factor_coef Fsqd
_refine_ls_weighting_details 'w=1/[\s^2^(Fo^2^)+(0.0548P)^2^+0.4021P] where P=(Fo^2^+2Fc^2^)/3'
_refine_ls_weighting_scheme calc
_refine_ls_wR_factor_gt 0.1213
_refine_ls_wR_factor_ref 0.1259
_reflns_Friedel_coverage 0.000
_reflns_Friedel_fraction_full .
_reflns_Friedel_fraction_max .
_reflns_number_gt 1234
_reflns_number_total 1381
_reflns_threshold_expression 'I > 2\s(I)'
_cod_data_source_file suppl_ncrs-2018-0408_suppl.cif
_cod_data_source_block x
_cod_original_cell_volume 833.0(6)
_cod_original_sg_symbol_H-M 'P 21/c'
_cod_database_code 8105642
_shelx_shelxl_version_number 2014/7
_shelx_space_group_comment
;
The symmetry employed for this shelxl refinement is uniquely defined
by the following loop, which should always be used as a source of
symmetry information in preference to the above space-group names.
They are only intended as comments.
;

loop_
_space_group_symop_operation_xyz
'x, y, z'
'-x, y+1/2, -z+1/2'
'-x, -y, -z'
'x, -y-1/2, z-1/2'

loop_
_atom_site_label
_atom_site_type_symbol
_atom_site_fract_x
_atom_site_fract_y
_atom_site_fract_z
_atom_site_U_iso_or_equiv
_atom_site_adp_type
_atom_site_occupancy
_atom_site_site_symmetry_order
_atom_site_calc_flag
_atom_site_refinement_flags_posn
_atom_site_refinement_flags_adp
_atom_site_refinement_flags_occupancy
_atom_site_disorder_assembly
_atom_site_disorder_group
C1 C 0.6029(4) 0.2883(3) 0.35776(6) 0.0384(5) Uani 1 1 d . . . A 4
C2 C 0.7295(4) 0.0786(3) 0.35459(7) 0.0474(5) Uani 1 1 d . . . A 4
C3 C 0.9276(4) 0.0128(4) 0.38676(7) 0.0475(5) Uani 1 1 d . . . A 4
C4 C 0.9980(4) 0.1564(3) 0.42301(6) 0.0393(5) Uani 1 1 d . . . A 4
C5 C 0.8676(4) 0.3648(4) 0.42667(7) 0.0488(5) Uani 1 1 d . . . A 4
C6 C 0.6715(4) 0.4310(3) 0.39419(7) 0.0468(5) Uani 1 1 d . . . A 4
C7 C 1.2139(4) 0.0862(3) 0.45716(6) 0.0426(5) Uani 1 1 d . . . A 4
C8 C 0.4002(4) 0.3557(3) 0.32077(6) 0.0414(5) Uani 1 1 d . . . A 4
C9 C 0.1358(5) 0.6526(4) 0.28770(7) 0.0602(6) Uani 1 1 d . . . A 4
H9A H 0.2099 0.6165 0.2584 0.090 Uiso 1 1 calc R U . A 4
H9B H 0.1155 0.8144 0.2904 0.090 Uiso 1 1 calc R U . A 4
H9C H -0.0409 0.5812 0.2905 0.090 Uiso 1 1 calc R U . A 4
H1 H 1.411(7) 0.188(10) 0.5079(15) 0.23(3) Uiso 1 1 d D . . B 4
H2 H 0.679(5) -0.020(4) 0.3302(8) 0.063(7) Uiso 1 1 d . . . C 4
H3 H 1.011(5) -0.130(4) 0.3844(7) 0.052(6) Uiso 1 1 d . . . D 4
H4 H 0.915(5) 0.469(4) 0.4515(8) 0.062(6) Uiso 1 1 d . . . E 4
H5 H 0.584(5) 0.573(4) 0.3962(8) 0.060(6) Uiso 1 1 d . . . F 4
O1 O 1.3318(3) -0.1037(3) 0.45175(5) 0.0606(5) Uani 1 1 d . . . A 4
O2 O 1.2710(3) 0.2185(3) 0.49001(5) 0.0641(5) Uani 1 1 d D . . A 4
O3 O 0.3215(3) 0.2300(3) 0.29061(6) 0.0671(5) Uani 1 1 d . . . A 4
O4 O 0.3219(3) 0.5704(2) 0.32388(5) 0.0552(5) Uani 1 1 d . . . A 4

loop_
_atom_site_aniso_label
_atom_site_aniso_U_11
_atom_site_aniso_U_22
_atom_site_aniso_U_33
_atom_site_aniso_U_23
_atom_site_aniso_U_13
_atom_site_aniso_U_12
C1 0.0339(9) 0.0412(10) 0.0400(10) 0.0011(8) -0.0037(7) -0.0015(8)
C2 0.0501(12) 0.0447(11) 0.0465(11) -0.0075(9) -0.0138(9) 0.0016(9)
C3 0.0475(12) 0.0437(11) 0.0507(11) -0.0029(9) -0.0095(9) 0.0085(9)
C4 0.0337(9) 0.0468(11) 0.0373(10) 0.0020(8) -0.0018(7) 0.0018(8)
C5 0.0513(12) 0.0517(12) 0.0426(11) -0.0099(9) -0.0125(9) 0.0074(9)
C6 0.0493(11) 0.0430(11) 0.0475(11) -0.0049(9) -0.0108(9) 0.0100(9)
C7 0.0381(10) 0.0518(12) 0.0376(10) -0.0004(9) -0.0016(8) 0.0037(9)
C8 0.0379(10) 0.0422(10) 0.0437(11) -0.0009(8) -0.0069(8) -0.0015(8)
C9 0.0661(14) 0.0580(13) 0.0551(13) 0.0039(10) -0.0249(11) 0.0141(11)
O1 0.0609(10) 0.0619(10) 0.0580(9) -0.0057(7) -0.0192(7) 0.0204(8)
O2 0.0629(10) 0.0773(11) 0.0508(9) -0.0154(8) -0.0225(7) 0.0214(8)
O3 0.0774(11) 0.0527(9) 0.0692(10) -0.0111(8) -0.0383(8) 0.0062(8)
O4 0.0651(10) 0.0486(8) 0.0505(9) -0.0044(6) -0.0243(7) 0.0135(7)

loop_
_atom_type_symbol
_atom_type_description
_atom_type_scat_dispersion_real
_atom_type_scat_dispersion_imag
_atom_type_scat_source
C C 0.0033 0.0016 'International Tables Vol C Tables 4.2.6.8 and 6.1.1.4'
H H 0.0000 0.0000 'International Tables Vol C Tables 4.2.6.8 and 6.1.1.4'
O O 0.0106 0.0060 'International Tables Vol C Tables 4.2.6.8 and 6.1.1.4'

loop_
_geom_angle_atom_site_label_1
_geom_angle_atom_site_label_2
_geom_angle_atom_site_label_3
_geom_angle
_geom_angle_site_symmetry_1
_geom_angle_site_symmetry_3
C2 C1 C6 119.48(17) . .
C2 C1 C8 118.28(16) . .
C6 C1 C8 122.23(17) . .
C3 C2 C1 120.48(18) . .
C2 C3 C4 120.05(19) . .
C5 C4 C3 119.50(17) . .
C5 C4 C7 120.64(17) . .
C3 C4 C7 119.86(17) . .
C6 C5 C4 120.29(18) . .
C5 C6 C1 120.19(18) . .
O1 C7 O2 123.22(17) . .
O1 C7 C4 118.30(16) . .
O2 C7 C4 118.49(17) . .
O3 C8 O4 123.35(17) . .
O3 C8 C1 123.76(18) . .
O4 C8 C1 112.87(15) . .
C8 O4 C9 116.21(15) . .

loop_
_geom_bond_atom_site_label_1
_geom_bond_atom_site_label_2
_geom_bond_distance
_geom_bond_site_symmetry_2
C1 C2 1.382(3) .
C1 C6 1.389(3) .
C1 C8 1.496(3) .
C2 C3 1.383(3) .
C3 C4 1.390(3) .
C4 C5 1.385(3) .
C4 C7 1.487(3) .
C5 C6 1.383(3) .
C7 O1 1.266(2) .
C7 O2 1.260(2) .
C8 O3 1.205(2) .
C8 O4 1.322(2) .
C9 O4 1.455(2) .

loop_
_geom_hbond_atom_site_label_D
_geom_hbond_atom_site_label_H
_geom_hbond_atom_site_label_A
_geom_hbond_distance_DH
_geom_hbond_distance_HA
_geom_hbond_distance_DA
_geom_hbond_angle_DHA
_geom_hbond_site_symmetry_A
_geom_hbond_publ_flag
O2 H1 O1 0.87(4) 1.77(4) 2.627(2) 173(5) 3_856 yes
